data_7129436
loop_
_publ_author_name
'Gr\"odler, Dennis'
'Weidemann, Martin L.'
'Lichtenberg, Andreas'
'Greven, Tobias'
'Nickstadt, Robin'
'Haydo, Malek'
'Wickleder, Mathias'
'Klein, Axel'
'Johrendt, Dirk'
'Mathur, Sanjay'
'Zegke, Markus'
'Raauf, Aida'

_publ_section_title
;
 Heterobimetallic uranyl(vi) alkoxides of lanthanoids: formation through
 simple ligand exchange
;
_journal_name_full 'Chemical Communications'
_journal_paper_doi 10.1039/D1CC05444A
_journal_year 2022
_chemical_formula_moiety 'C36 H80 O11 Sm2 U'
_chemical_formula_sum 'C36 H80 O11 Sm2 U'
_chemical_formula_weight 1227.73
_space_group_crystal_system monoclinic
_space_group_IT_number 14
_space_group_name_Hall '-P 2ybc'
_space_group_name_H-M_alt 'P 1 21/c 1'
_atom_sites_solution_hydrogens geom
_atom_sites_solution_primary direct
_audit_creation_date 2021-06-07
_audit_creation_method
;
Olex2 1.3
(compiled 2020.11.12 svn.r5f609507 for OlexSys, GUI svn.r6272)
;
_audit_update_record
;
2021-11-17 deposited with the CCDC.	2021-12-14 downloaded from the CCDC.
;
_cell_angle_alpha 90
_cell_angle_beta 94.931(2)
_cell_angle_gamma 90
_cell_formula_units_Z 4
_cell_length_a 11.2945(5)
_cell_length_b 24.6729(11)
_cell_length_c 17.6410(7)
_cell_measurement_reflns_used 9993
_cell_measurement_temperature 100.0
_cell_measurement_theta_max 30.59
_cell_measurement_theta_min 2.45
_cell_volume 4897.8(4)
_computing_cell_refinement 'SAINT V8.40A (Bruker, 2019)'
_computing_data_reduction 'SAINT V8.40A (Bruker, 2019)'
_computing_molecular_graphics 'Olex2 1.3 (Dolomanov et al., 2009)'
_computing_publication_material 'Olex2 1.3 (Dolomanov et al., 2009)'
_computing_structure_refinement 'SHELXL 2018/3 (Sheldrick, 2015)'
_computing_structure_solution 'SHELXS  (Sheldrick, 2008)'
_diffrn_ambient_temperature 100.0
_diffrn_measured_fraction_theta_full 0.999
_diffrn_measured_fraction_theta_max 0.999
_diffrn_measurement_device_type 'Bruker APEX-II CCD'
_diffrn_measurement_method '\f and \w scans'
_diffrn_radiation_type MoK\a
_diffrn_radiation_wavelength 0.71073
_diffrn_reflns_av_R_equivalents 0.0781
_diffrn_reflns_av_unetI/netI 0.0260
_diffrn_reflns_Laue_measured_fraction_full 0.999
_diffrn_reflns_Laue_measured_fraction_max 0.999
_diffrn_reflns_limit_h_max 14
_diffrn_reflns_limit_h_min -14
_diffrn_reflns_limit_k_max 32
_diffrn_reflns_limit_k_min -32
_diffrn_reflns_limit_l_max 22
_diffrn_reflns_limit_l_min -21
_diffrn_reflns_number 227112
_diffrn_reflns_point_group_measured_fraction_full 0.999
_diffrn_reflns_point_group_measured_fraction_max 0.999
_diffrn_reflns_theta_full 25.242
_diffrn_reflns_theta_max 27.484
_diffrn_reflns_theta_min 2.222
_diffrn_source_current 1.4
_diffrn_source_power 0.07
_diffrn_source_voltage 50.0
_diffrn_standards_number 0
_exptl_absorpt_coefficient_mu 5.710
_exptl_absorpt_correction_T_max 0.7464
_exptl_absorpt_correction_T_min 0.5701
_exptl_absorpt_correction_type multi-scan
_exptl_absorpt_process_details
;
SADABS-2016/2 (Bruker,2016/2) was used for absorption correction.
wR2(int) was 0.1056 before and 0.0718 after correction.
The Ratio of minimum to maximum transmission is 0.7638.
The \l/2 correction factor is Not present.
;
_exptl_crystal_colour orange
_exptl_crystal_colour_primary orange
_exptl_crystal_density_diffrn 1.665
_exptl_crystal_description cube
_exptl_crystal_F_000 2400
_exptl_crystal_size_max 0.37
_exptl_crystal_size_mid 0.231
_exptl_crystal_size_min 0.182
_refine_diff_density_max 5.795
_refine_diff_density_min -2.587
_refine_diff_density_rms 0.135
_refine_ls_extinction_method none
_refine_ls_goodness_of_fit_ref 1.037
_refine_ls_hydrogen_treatment constr
_refine_ls_matrix_type full
_refine_ls_number_parameters 475
_refine_ls_number_reflns 11236
_refine_ls_number_restraints 0
_refine_ls_restrained_S_all 1.037
_refine_ls_R_factor_all 0.0409
_refine_ls_R_factor_gt 0.0321
_refine_ls_shift/su_max 0.002
_refine_ls_shift/su_mean 0.000
_refine_ls_structure_factor_coef Fsqd
_refine_ls_weighting_details 'w=1/[\s^2^(Fo^2^)+(0.0253P)^2^+26.3890P] where P=(Fo^2^+2Fc^2^)/3'
_refine_ls_weighting_scheme calc
_refine_ls_wR_factor_gt 0.0701
_refine_ls_wR_factor_ref 0.0738
_reflns_Friedel_coverage 0.000
_reflns_number_gt 9772
_reflns_number_total 11236
_reflns_threshold_expression 'I > 2\s(I)'
_cod_data_source_file d1cc05444a2.cif
_cod_data_source_block mo_dg075_full
_cod_database_code 7129436
_shelx_shelxl_version_number 2018/3
_shelx_space_group_comment
;
The symmetry employed for this shelxl refinement is uniquely defined
by the following loop, which should always be used as a source of
symmetry information in preference to the above space-group names.
They are only intended as comments.
;
_shelx_estimated_absorpt_t_max 0.423
_shelx_estimated_absorpt_t_min 0.226
_olex2_refinement_description
;
1. Fixed Uiso
 At 1.2 times of:
  All C(H,H) groups
 At 1.5 times of:
  All C(H,H,H) groups
2.a Secondary CH2 refined with riding coordinates:
 C33(H33A,H33B), C34(H34A,H34B), C35(H35A,H35B), C36(H36A,H36B)
2.b Idealised Me refined as rotating group:
 C2(H2A,H2B,H2C), C3(H3A,H3B,H3C), C4(H4A,H4B,H4C), C6(H6A,H6B,H6C), C7(H7A,
 H7B,H7C), C8(H8A,H8B,H8C), C10(H10A,H10B,H10C), C11(H11A,H11B,H11C), C12(H12A,
 H12B,H12C), C14(H14A,H14B,H14C), C15(H15A,H15B,H15C), C16(H16A,H16B,H16C),
 C18(H18A,H18B,H18C), C19(H19A,H19B,H19C), C20(H20A,H20B,H20C), C22(H22A,H22B,
 H22C), C23(H23A,H23B,H23C), C24(H24A,H24B,H24C), C26(H26A,H26B,H26C), C27(H27A,
 H27B,H27C), C28(H28A,H28B,H28C), C30(H30A,H30B,H30C), C31(H31A,H31B,H31C),
 C32(H32A,H32B,H32C)
;
_olex2_submission_special_instructions 'No special instructions were received'

loop_
_space_group_symop_operation_xyz
'x, y, z'
'-x, y+1/2, -z+1/2'
'-x, -y, -z'
'x, -y-1/2, z-1/2'

loop_
_atom_site_label
_atom_site_type_symbol
_atom_site_fract_x
_atom_site_fract_y
_atom_site_fract_z
_atom_site_U_iso_or_equiv
_atom_site_adp_type
_atom_site_occupancy
_atom_site_site_symmetry_order
_atom_site_calc_flag
_atom_site_refinement_flags_posn
_atom_site_refinement_flags_adp
_atom_site_refinement_flags_occupancy
_atom_site_disorder_assembly
_atom_site_disorder_group
U1 U 0.77780(2) 0.31333(2) 0.17864(2) 0.02104(5) Uani 1 1 d . . . . .
Sm1 Sm 0.79453(2) 0.45368(2) 0.21906(2) 0.02046(6) Uani 1 1 d . . . . .
Sm2 Sm 0.64053(2) 0.35304(2) 0.33490(2) 0.02328(6) Uani 1 1 d . . . . .
O1 O 0.7169(3) 0.27579(14) 0.0974(2) 0.0328(8) Uani 1 1 d . . . . .
O2 O 0.8260(3) 0.35580(12) 0.26389(17) 0.0205(6) Uani 1 1 d . . . . .
O3 O 0.9389(3) 0.26980(13) 0.1863(2) 0.0290(7) Uani 1 1 d . . . . .
O4 O 0.8310(3) 0.38860(13) 0.11941(18) 0.0256(7) Uani 1 1 d . . . . .
O5 O 0.6812(3) 0.27073(13) 0.2701(2) 0.0298(8) Uani 1 1 d . . . . .
O6 O 0.6166(3) 0.37097(14) 0.19880(18) 0.0255(7) Uani 1 1 d . . . . .
O7 O 0.7288(3) 0.52381(13) 0.1615(2) 0.0300(8) Uani 1 1 d . . . . .
O8 O 0.5075(3) 0.33392(14) 0.40595(18) 0.0252(7) Uani 1 1 d . . . . .
O9 O 0.9650(3) 0.47614(14) 0.2645(2) 0.0323(8) Uani 1 1 d . . . . .
O10 O 0.6843(3) 0.44346(13) 0.32768(19) 0.0262(7) Uani 1 1 d . . . . .
O11 O 0.8035(3) 0.34486(16) 0.4309(2) 0.0385(9) Uani 1 1 d . . . . .
C1 C 1.0509(5) 0.2651(2) 0.2292(3) 0.0353(12) Uani 1 1 d . . . . .
C2 C 1.1052(5) 0.3211(2) 0.2408(4) 0.0454(15) Uani 1 1 d . . . . .
H2A H 1.113909 0.337843 0.191225 0.068 Uiso 1 1 calc R U . . .
H2B H 1.183479 0.317943 0.269118 0.068 Uiso 1 1 calc R U . . .
H2C H 1.053432 0.343621 0.269604 0.068 Uiso 1 1 calc R U . . .
C3 C 1.1302(5) 0.2292(3) 0.1850(4) 0.0537(17) Uani 1 1 d . . . . .
H3A H 1.092923 0.193613 0.176756 0.081 Uiso 1 1 calc R U . . .
H3B H 1.207612 0.224916 0.214065 0.081 Uiso 1 1 calc R U . . .
H3C H 1.141325 0.246017 0.135780 0.081 Uiso 1 1 calc R U . . .
C4 C 1.0307(6) 0.2397(3) 0.3057(4) 0.0502(16) Uani 1 1 d . . . . .
H4A H 0.978266 0.263018 0.332806 0.075 Uiso 1 1 calc R U . . .
H4B H 1.107061 0.235655 0.335961 0.075 Uiso 1 1 calc R U . . .
H4C H 0.993767 0.203984 0.297400 0.075 Uiso 1 1 calc R U . . .
C5 C 0.8726(5) 0.4017(2) 0.0467(3) 0.0366(12) Uani 1 1 d . . . . .
C6 C 0.9219(6) 0.3502(2) 0.0121(3) 0.0446(14) Uani 1 1 d . . . . .
H6A H 0.986876 0.335656 0.046639 0.067 Uiso 1 1 calc R U . . .
H6B H 0.951678 0.358864 -0.036979 0.067 Uiso 1 1 calc R U . . .
H6C H 0.858546 0.323037 0.004687 0.067 Uiso 1 1 calc R U . . .
C7 C 0.9723(7) 0.4431(3) 0.0621(4) 0.059(2) Uani 1 1 d . . . . .
H7A H 0.941526 0.475080 0.086786 0.088 Uiso 1 1 calc R U . . .
H7B H 1.002755 0.453741 0.013911 0.088 Uiso 1 1 calc R U . . .
H7C H 1.036721 0.426957 0.095509 0.088 Uiso 1 1 calc R U . . .
C8 C 0.7694(7) 0.4241(3) -0.0043(4) 0.063(2) Uani 1 1 d . . . . .
H8A H 0.706650 0.396682 -0.011155 0.094 Uiso 1 1 calc R U . . .
H8B H 0.796627 0.433591 -0.053855 0.094 Uiso 1 1 calc R U . . .
H8C H 0.738288 0.456518 0.019200 0.094 Uiso 1 1 calc R U . . .
C9 C 0.6363(5) 0.2165(2) 0.2800(3) 0.0326(11) Uani 1 1 d . . . . .
C10 C 0.6620(6) 0.2026(2) 0.3643(4) 0.0476(15) Uani 1 1 d . . . . .
H10A H 0.747586 0.205569 0.378550 0.071 Uiso 1 1 calc R U . . .
H10B H 0.635887 0.165426 0.373278 0.071 Uiso 1 1 calc R U . . .
H10C H 0.619159 0.227762 0.395043 0.071 Uiso 1 1 calc R U . . .
C11 C 0.6990(6) 0.1775(2) 0.2305(4) 0.0508(16) Uani 1 1 d . . . . .
H11A H 0.682360 0.187634 0.176963 0.076 Uiso 1 1 calc R U . . .
H11B H 0.670278 0.140610 0.238303 0.076 Uiso 1 1 calc R U . . .
H11C H 0.784833 0.179048 0.244350 0.076 Uiso 1 1 calc R U . . .
C12 C 0.5041(5) 0.2156(3) 0.2567(4) 0.0440(14) Uani 1 1 d . . . . .
H12A H 0.463502 0.241069 0.288341 0.066 Uiso 1 1 calc R U . . .
H12B H 0.473206 0.178970 0.263421 0.066 Uiso 1 1 calc R U . . .
H12C H 0.489923 0.226218 0.203111 0.066 Uiso 1 1 calc R U . . .
C13 C 0.4992(4) 0.3802(2) 0.1604(3) 0.0290(10) Uani 1 1 d . . . . .
C14 C 0.4938(5) 0.4382(2) 0.1297(3) 0.0364(12) Uani 1 1 d . . . . .
H14A H 0.506234 0.463819 0.172109 0.055 Uiso 1 1 calc R U . . .
H14B H 0.415718 0.444724 0.102454 0.055 Uiso 1 1 calc R U . . .
H14C H 0.555848 0.443318 0.094803 0.055 Uiso 1 1 calc R U . . .
C15 C 0.4735(5) 0.3405(2) 0.0958(3) 0.0412(13) Uani 1 1 d . . . . .
H15A H 0.533569 0.344468 0.059228 0.062 Uiso 1 1 calc R U . . .
H15B H 0.394620 0.347847 0.070332 0.062 Uiso 1 1 calc R U . . .
H15C H 0.475841 0.303446 0.115899 0.062 Uiso 1 1 calc R U . . .
C16 C 0.4101(5) 0.3741(3) 0.2194(3) 0.0408(13) Uani 1 1 d . . . . .
H16A H 0.415599 0.337438 0.240887 0.061 Uiso 1 1 calc R U . . .
H16B H 0.329712 0.380143 0.195407 0.061 Uiso 1 1 calc R U . . .
H16C H 0.427468 0.400702 0.260070 0.061 Uiso 1 1 calc R U . . .
C17 C 0.7015(5) 0.5757(2) 0.1298(3) 0.0325(11) Uani 1 1 d . . . . .
C18 C 0.5707(5) 0.5778(3) 0.1023(4) 0.0476(15) Uani 1 1 d . . . . .
H18A H 0.552310 0.548857 0.065181 0.071 Uiso 1 1 calc R U . . .
H18B H 0.552234 0.613029 0.078377 0.071 Uiso 1 1 calc R U . . .
H18C H 0.522890 0.572999 0.145643 0.071 Uiso 1 1 calc R U . . .
C19 C 0.7773(6) 0.5851(3) 0.0637(4) 0.0516(17) Uani 1 1 d . . . . .
H19A H 0.861335 0.580187 0.081204 0.077 Uiso 1 1 calc R U . . .
H19B H 0.764666 0.622099 0.044400 0.077 Uiso 1 1 calc R U . . .
H19C H 0.754704 0.559132 0.023027 0.077 Uiso 1 1 calc R U . . .
C20 C 0.7315(7) 0.6187(2) 0.1902(4) 0.0536(17) Uani 1 1 d . . . . .
H20A H 0.685128 0.612116 0.233779 0.080 Uiso 1 1 calc R U . . .
H20B H 0.712221 0.654596 0.168931 0.080 Uiso 1 1 calc R U . . .
H20C H 0.816450 0.616937 0.206842 0.080 Uiso 1 1 calc R U . . .
C21 C 0.4138(4) 0.3267(2) 0.4534(3) 0.0279(10) Uani 1 1 d . . . . .
C22 C 0.3561(5) 0.2713(2) 0.4365(4) 0.0407(13) Uani 1 1 d . . . . .
H22A H 0.327660 0.269273 0.382545 0.061 Uiso 1 1 calc R U . . .
H22B H 0.288988 0.266616 0.467636 0.061 Uiso 1 1 calc R U . . .
H22C H 0.414748 0.242657 0.448640 0.061 Uiso 1 1 calc R U . . .
C23 C 0.4638(5) 0.3289(3) 0.5364(3) 0.0424(14) Uani 1 1 d . . . . .
H23A H 0.519505 0.298869 0.546847 0.064 Uiso 1 1 calc R U . . .
H23B H 0.398689 0.325971 0.569414 0.064 Uiso 1 1 calc R U . . .
H23C H 0.505466 0.363414 0.546167 0.064 Uiso 1 1 calc R U . . .
C24 C 0.3222(5) 0.3714(2) 0.4364(3) 0.0366(12) Uani 1 1 d . . . . .
H24A H 0.358405 0.406608 0.449508 0.055 Uiso 1 1 calc R U . . .
H24B H 0.254570 0.365419 0.466688 0.055 Uiso 1 1 calc R U . . .
H24C H 0.294836 0.370744 0.382218 0.055 Uiso 1 1 calc R U . . .
C25 C 1.0728(4) 0.5033(2) 0.2878(4) 0.0378(13) Uani 1 1 d . . . . .
C26 C 1.1692(6) 0.4833(3) 0.2401(6) 0.079(3) Uani 1 1 d . . . . .
H26A H 1.175760 0.443781 0.244588 0.119 Uiso 1 1 calc R U . . .
H26B H 1.245184 0.499953 0.258223 0.119 Uiso 1 1 calc R U . . .
H26C H 1.149035 0.493132 0.186772 0.119 Uiso 1 1 calc R U . . .
C27 C 1.0535(6) 0.5639(2) 0.2770(5) 0.060(2) Uani 1 1 d . . . . .
H27A H 1.033594 0.571669 0.222916 0.090 Uiso 1 1 calc R U . . .
H27B H 1.126227 0.583320 0.294891 0.090 Uiso 1 1 calc R U . . .
H27C H 0.988133 0.575707 0.306185 0.090 Uiso 1 1 calc R U . . .
C28 C 1.1067(6) 0.4908(3) 0.3718(5) 0.070(2) Uani 1 1 d . . . . .
H28A H 1.044725 0.504416 0.402448 0.105 Uiso 1 1 calc R U . . .
H28B H 1.182440 0.508405 0.388079 0.105 Uiso 1 1 calc R U . . .
H28C H 1.114729 0.451508 0.378734 0.105 Uiso 1 1 calc R U . . .
C29 C 0.6534(5) 0.4877(2) 0.3760(3) 0.0303(11) Uani 1 1 d . . . . .
C30 C 0.6405(6) 0.4652(2) 0.4557(3) 0.0403(13) Uani 1 1 d . . . . .
H30A H 0.582302 0.435707 0.452494 0.061 Uiso 1 1 calc R U . . .
H30B H 0.613575 0.494122 0.488226 0.061 Uiso 1 1 calc R U . . .
H30C H 0.717520 0.451468 0.477377 0.061 Uiso 1 1 calc R U . . .
C31 C 0.5377(6) 0.5128(3) 0.3431(4) 0.0464(15) Uani 1 1 d . . . . .
H31A H 0.547365 0.526567 0.291873 0.070 Uiso 1 1 calc R U . . .
H31B H 0.516087 0.542813 0.375681 0.070 Uiso 1 1 calc R U . . .
H31C H 0.474737 0.485392 0.340478 0.070 Uiso 1 1 calc R U . . .
C32 C 0.7535(5) 0.5292(2) 0.3801(3) 0.0390(13) Uani 1 1 d . . . . .
H32A H 0.827946 0.511783 0.399667 0.059 Uiso 1 1 calc R U . . .
H32B H 0.734953 0.558817 0.414136 0.059 Uiso 1 1 calc R U . . .
H32C H 0.762084 0.543664 0.329137 0.059 Uiso 1 1 calc R U . . .
C33 C 0.7982(5) 0.3130(3) 0.4972(3) 0.0432(14) Uani 1 1 d . . . . .
H33A H 0.823108 0.275324 0.487836 0.052 Uiso 1 1 calc R U . . .
H33B H 0.716339 0.312493 0.513234 0.052 Uiso 1 1 calc R U . . .
C34 C 0.8808(8) 0.3389(4) 0.5563(4) 0.080(3) Uani 1 1 d . . . . .
H34A H 0.914207 0.311945 0.593890 0.096 Uiso 1 1 calc R U . . .
H34B H 0.840668 0.367893 0.583280 0.096 Uiso 1 1 calc R U . . .
C35 C 0.9752(7) 0.3617(4) 0.5108(4) 0.076(3) Uani 1 1 d . . . . .
H35A H 1.009214 0.395030 0.535022 0.091 Uiso 1 1 calc R U . . .
H35B H 1.039965 0.334974 0.507291 0.091 Uiso 1 1 calc R U . . .
C36 C 0.9183(5) 0.3738(3) 0.4349(3) 0.0416(13) Uani 1 1 d . . . . .
H36A H 0.967675 0.360745 0.394904 0.050 Uiso 1 1 calc R U . . .
H36B H 0.905713 0.413323 0.428402 0.050 Uiso 1 1 calc R U . . .

loop_
_atom_site_aniso_label
_atom_site_aniso_U_11
_atom_site_aniso_U_22
_atom_site_aniso_U_33
_atom_site_aniso_U_23
_atom_site_aniso_U_13
_atom_site_aniso_U_12
U1 0.01944(8) 0.01802(8) 0.02592(9) -0.00347(6) 0.00345(6) -0.00219(6)
Sm1 0.01793(11) 0.01764(11) 0.02588(12) -0.00070(8) 0.00242(8) 0.00104(8)
Sm2 0.02268(12) 0.02283(12) 0.02494(12) -0.00238(9) 0.00558(9) -0.00524(9)
O1 0.0328(19) 0.0315(19) 0.0335(19) -0.0129(15) -0.0004(15) -0.0025(15)
O2 0.0178(15) 0.0196(15) 0.0243(16) 0.0015(12) 0.0027(12) -0.0033(12)
O3 0.0260(17) 0.0238(17) 0.0369(19) -0.0016(14) 0.0016(14) 0.0027(14)
O4 0.0295(18) 0.0231(16) 0.0252(17) 0.0013(13) 0.0080(13) 0.0025(14)
O5 0.0312(18) 0.0187(16) 0.041(2) -0.0019(14) 0.0126(15) -0.0091(14)
O6 0.0162(15) 0.0319(18) 0.0281(17) -0.0047(14) 0.0005(13) 0.0005(13)
O7 0.0295(18) 0.0227(17) 0.038(2) 0.0073(14) 0.0016(15) 0.0085(14)
O8 0.0225(16) 0.0302(17) 0.0237(16) 0.0019(13) 0.0063(13) -0.0039(13)
O9 0.0186(16) 0.0258(18) 0.052(2) -0.0033(16) -0.0034(15) -0.0027(13)
O10 0.0289(17) 0.0214(16) 0.0291(18) -0.0072(13) 0.0076(14) -0.0016(13)
O11 0.032(2) 0.045(2) 0.036(2) 0.0093(17) -0.0081(16) -0.0142(17)
C1 0.026(3) 0.034(3) 0.045(3) 0.001(2) 0.000(2) 0.004(2)
C2 0.027(3) 0.041(3) 0.067(4) -0.002(3) -0.001(3) -0.004(2)
C3 0.031(3) 0.060(4) 0.069(5) -0.006(3) 0.000(3) 0.019(3)
C4 0.044(4) 0.053(4) 0.052(4) 0.010(3) -0.009(3) -0.006(3)
C5 0.051(3) 0.032(3) 0.030(3) 0.005(2) 0.021(2) 0.006(2)
C6 0.057(4) 0.042(3) 0.038(3) -0.004(3) 0.020(3) 0.004(3)
C7 0.074(5) 0.041(4) 0.068(5) -0.005(3) 0.049(4) -0.013(3)
C8 0.091(6) 0.069(5) 0.029(3) 0.015(3) 0.014(3) 0.032(4)
C9 0.034(3) 0.021(2) 0.043(3) 0.003(2) 0.006(2) -0.009(2)
C10 0.059(4) 0.032(3) 0.050(4) 0.012(3) -0.009(3) -0.013(3)
C11 0.055(4) 0.024(3) 0.076(5) -0.004(3) 0.021(3) -0.003(3)
C12 0.039(3) 0.042(3) 0.051(4) -0.004(3) 0.004(3) -0.014(3)
C13 0.019(2) 0.038(3) 0.029(3) -0.001(2) -0.0026(19) 0.002(2)
C14 0.029(3) 0.036(3) 0.042(3) 0.004(2) -0.005(2) 0.001(2)
C15 0.038(3) 0.042(3) 0.042(3) -0.003(3) -0.009(2) 0.004(3)
C16 0.025(3) 0.053(4) 0.045(3) 0.000(3) 0.003(2) 0.003(2)
C17 0.028(3) 0.025(3) 0.044(3) 0.013(2) 0.002(2) 0.011(2)
C18 0.041(3) 0.046(4) 0.055(4) 0.018(3) -0.001(3) 0.015(3)
C19 0.047(4) 0.044(3) 0.067(4) 0.021(3) 0.021(3) 0.014(3)
C20 0.063(4) 0.029(3) 0.067(4) 0.003(3) -0.004(3) 0.014(3)
C21 0.026(2) 0.033(3) 0.025(2) 0.0023(19) 0.0080(19) -0.002(2)
C22 0.039(3) 0.037(3) 0.048(3) -0.001(2) 0.017(3) -0.013(2)
C23 0.038(3) 0.064(4) 0.026(3) 0.003(3) 0.008(2) 0.001(3)
C24 0.031(3) 0.043(3) 0.037(3) -0.002(2) 0.009(2) 0.003(2)
C25 0.019(2) 0.026(3) 0.067(4) -0.002(2) -0.004(2) -0.005(2)
C26 0.024(3) 0.069(5) 0.146(9) -0.023(5) 0.014(4) -0.010(3)
C27 0.050(4) 0.028(3) 0.099(6) 0.005(3) -0.012(4) -0.011(3)
C28 0.043(4) 0.074(5) 0.086(6) 0.008(4) -0.033(4) -0.018(4)
C29 0.035(3) 0.028(3) 0.028(3) -0.011(2) 0.003(2) -0.001(2)
C30 0.052(4) 0.040(3) 0.030(3) -0.015(2) 0.014(2) -0.009(3)
C31 0.048(4) 0.044(3) 0.047(4) -0.017(3) 0.001(3) 0.012(3)
C32 0.047(3) 0.025(3) 0.047(3) -0.012(2) 0.014(3) -0.006(2)
C33 0.037(3) 0.047(3) 0.044(3) 0.016(3) -0.006(2) -0.012(3)
C34 0.085(6) 0.104(7) 0.048(4) 0.028(4) -0.007(4) -0.045(5)
C35 0.050(4) 0.120(7) 0.055(4) 0.027(5) -0.015(3) -0.038(5)
C36 0.034(3) 0.047(3) 0.043(3) 0.010(3) 0.001(2) -0.012(3)

loop_
_atom_type_symbol
_atom_type_description
_atom_type_scat_dispersion_real
_atom_type_scat_dispersion_imag
_atom_type_scat_source
C C 0.0033 0.0016 'International Tables Vol C Tables 4.2.6.8 and 6.1.1.4'
H H 0.0000 0.0000 'International Tables Vol C Tables 4.2.6.8 and 6.1.1.4'
O O 0.0106 0.0060 'International Tables Vol C Tables 4.2.6.8 and 6.1.1.4'
Sm Sm -0.1638 3.4418 'International Tables Vol C Tables 4.2.6.8 and 6.1.1.4'
U U -9.6767 9.6646 'International Tables Vol C Tables 4.2.6.8 and 6.1.1.4'

loop_
_exptl_crystal_face_index_h
_exptl_crystal_face_index_k
_exptl_crystal_face_index_l
_exptl_crystal_face_perp_dist
2.00 -1.00 3.00 0.0790
-3.00 1.00 -1.00 0.1170
3.00 -1.00 1.00 0.0930
2.00 -1.00 -2.00 0.0910
-2.00 1.00 2.00 0.0890
-1.00 3.00 -4.00 0.1570
1.00 -3.00 4.00 0.0580
-2.00 3.00 -1.00 0.1410
-1.00 1.00 1.00 0.1020
3.00 -4.00 -3.00 0.1010
0.00 -3.00 4.00 0.0440
-1.00 4.00 0.00 0.1540
0.00 4.00 -3.00 0.1930
0.00 -1.00 0.00 0.1130
0.00 1.00 0.00 0.1580
-1.00 -4.00 4.00 0.0380
0.00 -2.00 -1.00 0.1360
1.00 4.00 0.00 0.1450
0.00 3.00 4.00 0.1220
1.00 4.00 1.00 0.1210
-1.00 -2.00 -4.00 0.1010
-3.00 -4.00 0.00 0.0860

loop_
_geom_angle_atom_site_label_1
_geom_angle_atom_site_label_2
_geom_angle_atom_site_label_3
_geom_angle
_geom_angle_site_symmetry_1
_geom_angle_site_symmetry_3
_geom_angle_publ_flag
Sm2 U1 Sm1 64.986(6) . . ?
O1 U1 Sm1 132.60(12) . . ?
O1 U1 Sm2 128.55(12) . . ?
O1 U1 O2 174.13(15) . . ?
O1 U1 O3 93.27(15) . . ?
O1 U1 O4 98.92(15) . . ?
O1 U1 O5 98.84(15) . . ?
O1 U1 O6 100.61(14) . . ?
O2 U1 Sm1 44.31(9) . . ?
O2 U1 Sm2 46.67(9) . . ?
O2 U1 O3 92.54(13) . . ?
O2 U1 O4 80.78(12) . . ?
O2 U1 O5 79.27(12) . . ?
O2 U1 O6 73.55(12) . . ?
O3 U1 Sm1 117.08(9) . . ?
O3 U1 Sm2 122.92(10) . . ?
O3 U1 O4 100.81(13) . . ?
O3 U1 O5 100.55(13) . . ?
O3 U1 O6 165.97(12) . . ?
O4 U1 Sm1 43.12(8) . . ?
O4 U1 Sm2 107.29(8) . . ?
O4 U1 O5 151.25(12) . . ?
O4 U1 O6 79.16(12) . . ?
O5 U1 Sm1 109.22(8) . . ?
O5 U1 Sm2 44.30(8) . . ?
O5 U1 O6 75.47(12) . . ?
O6 U1 Sm1 53.73(8) . . ?
O6 U1 Sm2 45.35(8) . . ?
U1 Sm1 Sm2 55.990(6) . . ?
O2 Sm1 U1 30.81(7) . . ?
O2 Sm1 Sm2 42.46(7) . . ?
O2 Sm1 O6 56.14(9) . . ?
O4 Sm1 U1 38.79(7) . . ?
O4 Sm1 Sm2 94.12(8) . . ?
O4 Sm1 O2 64.79(10) . . ?
O4 Sm1 O6 66.52(10) . . ?
O6 Sm1 U1 41.64(6) . . ?
O6 Sm1 Sm2 40.60(7) . . ?
O7 Sm1 U1 134.07(10) . . ?
O7 Sm1 Sm2 130.32(10) . . ?
O7 Sm1 O2 163.30(12) . . ?
O7 Sm1 O4 105.48(12) . . ?
O7 Sm1 O6 108.07(12) . . ?
O7 Sm1 O10 106.68(12) . . ?
O9 Sm1 U1 111.56(9) . . ?
O9 Sm1 Sm2 114.96(10) . . ?
O9 Sm1 O2 91.89(12) . . ?
O9 Sm1 O4 104.06(13) . . ?
O9 Sm1 O6 147.96(12) . . ?
O9 Sm1 O7 103.96(14) . . ?
O9 Sm1 O10 104.27(13) . . ?
O10 Sm1 U1 92.05(8) . . ?
O10 Sm1 Sm2 36.06(8) . . ?
O10 Sm1 O2 73.74(10) . . ?
O10 Sm1 O4 129.83(11) . . ?
O10 Sm1 O6 67.43(10) . . ?
U1 Sm2 Sm1 59.024(6) . . ?
O2 Sm2 U1 32.59(7) . . ?
O2 Sm2 Sm1 42.97(7) . . ?
O5 Sm2 U1 41.69(8) . . ?
O5 Sm2 Sm1 100.65(8) . . ?
O5 Sm2 O2 65.53(10) . . ?
O5 Sm2 O6 72.09(12) . . ?
O5 Sm2 O11 95.66(14) . . ?
O6 Sm2 U1 43.64(7) . . ?
O6 Sm2 Sm1 50.01(8) . . ?
O6 Sm2 O2 62.18(10) . . ?
O8 Sm2 U1 144.80(9) . . ?
O8 Sm2 Sm1 150.37(9) . . ?
O8 Sm2 O2 165.89(11) . . ?
O8 Sm2 O5 105.79(12) . . ?
O8 Sm2 O6 127.44(12) . . ?
O8 Sm2 O10 114.99(12) . . ?
O8 Sm2 O11 96.03(13) . . ?
O10 Sm2 U1 96.85(8) . . ?
O10 Sm2 Sm1 37.82(8) . . ?
O10 Sm2 O2 75.80(11) . . ?
O10 Sm2 O5 138.43(11) . . ?
O10 Sm2 O6 76.96(11) . . ?
O10 Sm2 O11 87.99(13) . . ?
O11 Sm2 U1 99.86(10) . . ?
O11 Sm2 Sm1 94.40(9) . . ?
O11 Sm2 O2 74.59(12) . . ?
O11 Sm2 O6 136.44(12) . . ?
U1 O2 Sm1 104.88(13) . . ?
U1 O2 Sm2 100.74(12) . . ?
Sm2 O2 Sm1 94.57(10) . . ?
C1 O3 U1 143.0(3) . . ?
U1 O4 Sm1 98.09(12) . . ?
C5 O4 U1 136.3(3) . . ?
C5 O4 Sm1 125.6(3) . . ?
U1 O5 Sm2 94.01(11) . . ?
C9 O5 U1 134.9(3) . . ?
C9 O5 Sm2 130.0(3) . . ?
U1 O6 Sm1 84.63(9) . . ?
U1 O6 Sm2 91.01(11) . . ?
Sm2 O6 Sm1 89.39(10) . . ?
C13 O6 U1 135.1(3) . . ?
C13 O6 Sm1 123.3(3) . . ?
C13 O6 Sm2 120.4(3) . . ?
C17 O7 Sm1 169.9(3) . . ?
C21 O8 Sm2 174.0(3) . . ?
C25 O9 Sm1 166.6(3) . . ?
Sm2 O10 Sm1 106.11(12) . . ?
C29 O10 Sm1 124.2(3) . . ?
C29 O10 Sm2 129.7(3) . . ?
C33 O11 Sm2 123.1(3) . . ?
C33 O11 C36 109.2(4) . . ?
C36 O11 Sm2 127.6(3) . . ?
O3 C1 C2 109.2(4) . . ?
O3 C1 C3 108.1(5) . . ?
O3 C1 C4 108.1(4) . . ?
C2 C1 C3 110.5(5) . . ?
C2 C1 C4 110.2(5) . . ?
C3 C1 C4 110.7(5) . . ?
C1 C2 H2A 109.5 . . ?
C1 C2 H2B 109.5 . . ?
C1 C2 H2C 109.5 . . ?
H2A C2 H2B 109.5 . . ?
H2A C2 H2C 109.5 . . ?
H2B C2 H2C 109.5 . . ?
C1 C3 H3A 109.5 . . ?
C1 C3 H3B 109.5 . . ?
C1 C3 H3C 109.5 . . ?
H3A C3 H3B 109.5 . . ?
H3A C3 H3C 109.5 . . ?
H3B C3 H3C 109.5 . . ?
C1 C4 H4A 109.5 . . ?
C1 C4 H4B 109.5 . . ?
C1 C4 H4C 109.5 . . ?
H4A C4 H4B 109.5 . . ?
H4A C4 H4C 109.5 . . ?
H4B C4 H4C 109.5 . . ?
O4 C5 C6 109.0(4) . . ?
O4 C5 C7 106.5(5) . . ?
O4 C5 C8 108.5(5) . . ?
C7 C5 C6 109.7(5) . . ?
C8 C5 C6 110.7(5) . . ?
C8 C5 C7 112.3(6) . . ?
C5 C6 H6A 109.5 . . ?
C5 C6 H6B 109.5 . . ?
C5 C6 H6C 109.5 . . ?
H6A C6 H6B 109.5 . . ?
H6A C6 H6C 109.5 . . ?
H6B C6 H6C 109.5 . . ?
C5 C7 H7A 109.5 . . ?
C5 C7 H7B 109.5 . . ?
C5 C7 H7C 109.5 . . ?
H7A C7 H7B 109.5 . . ?
H7A C7 H7C 109.5 . . ?
H7B C7 H7C 109.5 . . ?
C5 C8 H8A 109.5 . . ?
C5 C8 H8B 109.5 . . ?
C5 C8 H8C 109.5 . . ?
H8A C8 H8B 109.5 . . ?
H8A C8 H8C 109.5 . . ?
H8B C8 H8C 109.5 . . ?
O5 C9 C10 106.7(4) . . ?
O5 C9 C11 109.4(4) . . ?
O5 C9 C12 109.2(4) . . ?
C11 C9 C10 110.9(5) . . ?
C12 C9 C10 111.2(5) . . ?
C12 C9 C11 109.4(5) . . ?
C9 C10 H10A 109.5 . . ?
C9 C10 H10B 109.5 . . ?
C9 C10 H10C 109.5 . . ?
H10A C10 H10B 109.5 . . ?
H10A C10 H10C 109.5 . . ?
H10B C10 H10C 109.5 . . ?
C9 C11 H11A 109.5 . . ?
C9 C11 H11B 109.5 . . ?
C9 C11 H11C 109.5 . . ?
H11A C11 H11B 109.5 . . ?
H11A C11 H11C 109.5 . . ?
H11B C11 H11C 109.5 . . ?
C9 C12 H12A 109.5 . . ?
C9 C12 H12B 109.5 . . ?
C9 C12 H12C 109.5 . . ?
H12A C12 H12B 109.5 . . ?
H12A C12 H12C 109.5 . . ?
H12B C12 H12C 109.5 . . ?
O6 C13 C14 108.5(4) . . ?
O6 C13 C15 111.0(4) . . ?
O6 C13 C16 107.3(4) . . ?
C15 C13 C14 109.8(4) . . ?
C15 C13 C16 111.0(5) . . ?
C16 C13 C14 109.1(5) . . ?
C13 C14 H14A 109.5 . . ?
C13 C14 H14B 109.5 . . ?
C13 C14 H14C 109.5 . . ?
H14A C14 H14B 109.5 . . ?
H14A C14 H14C 109.5 . . ?
H14B C14 H14C 109.5 . . ?
C13 C15 H15A 109.5 . . ?
C13 C15 H15B 109.5 . . ?
C13 C15 H15C 109.5 . . ?
H15A C15 H15B 109.5 . . ?
H15A C15 H15C 109.5 . . ?
H15B C15 H15C 109.5 . . ?
C13 C16 H16A 109.5 . . ?
C13 C16 H16B 109.5 . . ?
C13 C16 H16C 109.5 . . ?
H16A C16 H16B 109.5 . . ?
H16A C16 H16C 109.5 . . ?
H16B C16 H16C 109.5 . . ?
O7 C17 C18 109.2(4) . . ?
O7 C17 C19 108.7(4) . . ?
O7 C17 C20 109.0(4) . . ?
C18 C17 C19 110.3(5) . . ?
C18 C17 C20 110.7(5) . . ?
C20 C17 C19 109.0(5) . . ?
C17 C18 H18A 109.5 . . ?
C17 C18 H18B 109.5 . . ?
C17 C18 H18C 109.5 . . ?
H18A C18 H18B 109.5 . . ?
H18A C18 H18C 109.5 . . ?
H18B C18 H18C 109.5 . . ?
C17 C19 H19A 109.5 . . ?
C17 C19 H19B 109.5 . . ?
C17 C19 H19C 109.5 . . ?
H19A C19 H19B 109.5 . . ?
H19A C19 H19C 109.5 . . ?
H19B C19 H19C 109.5 . . ?
C17 C20 H20A 109.5 . . ?
C17 C20 H20B 109.5 . . ?
C17 C20 H20C 109.5 . . ?
H20A C20 H20B 109.5 . . ?
H20A C20 H20C 109.5 . . ?
H20B C20 H20C 109.5 . . ?
O8 C21 C22 108.9(4) . . ?
O8 C21 C23 109.2(4) . . ?
O8 C21 C24 108.8(4) . . ?
C23 C21 C22 109.6(5) . . ?
C24 C21 C22 109.7(4) . . ?
C24 C21 C23 110.7(4) . . ?
C21 C22 H22A 109.5 . . ?
C21 C22 H22B 109.5 . . ?
C21 C22 H22C 109.5 . . ?
H22A C22 H22B 109.5 . . ?
H22A C22 H22C 109.5 . . ?
H22B C22 H22C 109.5 . . ?
C21 C23 H23A 109.5 . . ?
C21 C23 H23B 109.5 . . ?
C21 C23 H23C 109.5 . . ?
H23A C23 H23B 109.5 . . ?
H23A C23 H23C 109.5 . . ?
H23B C23 H23C 109.5 . . ?
C21 C24 H24A 109.5 . . ?
C21 C24 H24B 109.5 . . ?
C21 C24 H24C 109.5 . . ?
H24A C24 H24B 109.5 . . ?
H24A C24 H24C 109.5 . . ?
H24B C24 H24C 109.5 . . ?
O9 C25 C26 108.9(5) . . ?
O9 C25 C27 108.5(4) . . ?
O9 C25 C28 108.8(5) . . ?
C26 C25 C27 110.7(6) . . ?
C26 C25 C28 109.8(6) . . ?
C27 C25 C28 110.0(6) . . ?
C25 C26 H26A 109.5 . . ?
C25 C26 H26B 109.5 . . ?
C25 C26 H26C 109.5 . . ?
H26A C26 H26B 109.5 . . ?
H26A C26 H26C 109.5 . . ?
H26B C26 H26C 109.5 . . ?
C25 C27 H27A 109.5 . . ?
C25 C27 H27B 109.5 . . ?
C25 C27 H27C 109.5 . . ?
H27A C27 H27B 109.5 . . ?
H27A C27 H27C 109.5 . . ?
H27B C27 H27C 109.5 . . ?
C25 C28 H28A 109.5 . . ?
C25 C28 H28B 109.5 . . ?
C25 C28 H28C 109.5 . . ?
H28A C28 H28B 109.5 . . ?
H28A C28 H28C 109.5 . . ?
H28B C28 H28C 109.5 . . ?
O10 C29 C30 108.3(4) . . ?
O10 C29 C31 109.0(4) . . ?
O10 C29 C32 108.6(4) . . ?
C31 C29 C30 110.7(5) . . ?
C31 C29 C32 110.8(5) . . ?
C32 C29 C30 109.2(4) . . ?
C29 C30 H30A 109.5 . . ?
C29 C30 H30B 109.5 . . ?
C29 C30 H30C 109.5 . . ?
H30A C30 H30B 109.5 . . ?
H30A C30 H30C 109.5 . . ?
H30B C30 H30C 109.5 . . ?
C29 C31 H31A 109.5 . . ?
C29 C31 H31B 109.5 . . ?
C29 C31 H31C 109.5 . . ?
H31A C31 H31B 109.5 . . ?
H31A C31 H31C 109.5 . . ?
H31B C31 H31C 109.5 . . ?
C29 C32 H32A 109.5 . . ?
C29 C32 H32B 109.5 . . ?
C29 C32 H32C 109.5 . . ?
H32A C32 H32B 109.5 . . ?
H32A C32 H32C 109.5 . . ?
H32B C32 H32C 109.5 . . ?
O11 C33 H33A 110.5 . . ?
O11 C33 H33B 110.5 . . ?
O11 C33 C34 105.9(5) . . ?
H33A C33 H33B 108.7 . . ?
C34 C33 H33A 110.5 . . ?
C34 C33 H33B 110.5 . . ?
C33 C34 H34A 111.3 . . ?
C33 C34 H34B 111.3 . . ?
C33 C34 C35 102.6(6) . . ?
H34A C34 H34B 109.2 . . ?
C35 C34 H34A 111.3 . . ?
C35 C34 H34B 111.3 . . ?
C34 C35 H35A 110.3 . . ?
C34 C35 H35B 110.3 . . ?
H35A C35 H35B 108.6 . . ?
C36 C35 C34 106.9(6) . . ?
C36 C35 H35A 110.3 . . ?
C36 C35 H35B 110.3 . . ?
O11 C36 H36A 110.7 . . ?
O11 C36 H36B 110.7 . . ?
C35 C36 O11 105.0(5) . . ?
C35 C36 H36A 110.7 . . ?
C35 C36 H36B 110.7 . . ?
H36A C36 H36B 108.8 . . ?

loop_
_geom_bond_atom_site_label_1
_geom_bond_atom_site_label_2
_geom_bond_distance
_geom_bond_site_symmetry_2
_geom_bond_publ_flag
U1 Sm1 3.5373(3) . ?
U1 Sm2 3.4199(3) . ?
U1 O1 1.794(3) . ?
U1 O2 1.875(3) . ?
U1 O3 2.107(3) . ?
U1 O4 2.238(3) . ?
U1 O5 2.280(3) . ?
U1 O6 2.361(3) . ?
Sm1 Sm2 3.7387(3) . ?
Sm1 O2 2.557(3) . ?
Sm1 O4 2.442(3) . ?
Sm1 O6 2.865(3) . ?
Sm1 O7 2.109(3) . ?
Sm1 O9 2.095(3) . ?
Sm1 O10 2.386(3) . ?
Sm2 O2 2.532(3) . ?
Sm2 O5 2.395(3) . ?
Sm2 O6 2.433(3) . ?
Sm2 O8 2.091(3) . ?
Sm2 O10 2.291(3) . ?
Sm2 O11 2.400(4) . ?
O3 C1 1.422(6) . ?
O4 C5 1.440(6) . ?
O5 C9 1.446(6) . ?
O6 C13 1.455(5) . ?
O7 C17 1.421(6) . ?
O8 C21 1.417(6) . ?
O9 C25 1.420(6) . ?
O10 C29 1.447(6) . ?
O11 C33 1.415(7) . ?
O11 C36 1.477(6) . ?
C1 C2 1.518(8) . ?
C1 C3 1.522(8) . ?
C1 C4 1.523(8) . ?
C2 H2A 0.9800 . ?
C2 H2B 0.9800 . ?
C2 H2C 0.9800 . ?
C3 H3A 0.9800 . ?
C3 H3B 0.9800 . ?
C3 H3C 0.9800 . ?
C4 H4A 0.9800 . ?
C4 H4B 0.9800 . ?
C4 H4C 0.9800 . ?
C5 C6 1.535(8) . ?
C5 C7 1.527(9) . ?
C5 C8 1.514(9) . ?
C6 H6A 0.9800 . ?
C6 H6B 0.9800 . ?
C6 H6C 0.9800 . ?
C7 H7A 0.9800 . ?
C7 H7B 0.9800 . ?
C7 H7C 0.9800 . ?
C8 H8A 0.9800 . ?
C8 H8B 0.9800 . ?
C8 H8C 0.9800 . ?
C9 C10 1.529(8) . ?
C9 C11 1.516(8) . ?
C9 C12 1.515(8) . ?
C10 H10A 0.9800 . ?
C10 H10B 0.9800 . ?
C10 H10C 0.9800 . ?
C11 H11A 0.9800 . ?
C11 H11B 0.9800 . ?
C11 H11C 0.9800 . ?
C12 H12A 0.9800 . ?
C12 H12B 0.9800 . ?
C12 H12C 0.9800 . ?
C13 C14 1.531(7) . ?
C13 C15 1.512(7) . ?
C13 C16 1.515(7) . ?
C14 H14A 0.9800 . ?
C14 H14B 0.9800 . ?
C14 H14C 0.9800 . ?
C15 H15A 0.9800 . ?
C15 H15B 0.9800 . ?
C15 H15C 0.9800 . ?
C16 H16A 0.9800 . ?
C16 H16B 0.9800 . ?
C16 H16C 0.9800 . ?
C17 C18 1.516(8) . ?
C17 C19 1.522(8) . ?
C17 C20 1.519(8) . ?
C18 H18A 0.9800 . ?
C18 H18B 0.9800 . ?
C18 H18C 0.9800 . ?
C19 H19A 0.9800 . ?
C19 H19B 0.9800 . ?
C19 H19C 0.9800 . ?
C20 H20A 0.9800 . ?
C20 H20B 0.9800 . ?
C20 H20C 0.9800 . ?
C21 C22 1.533(7) . ?
C21 C23 1.523(7) . ?
C21 C24 1.522(7) . ?
C22 H22A 0.9800 . ?
C22 H22B 0.9800 . ?
C22 H22C 0.9800 . ?
C23 H23A 0.9800 . ?
C23 H23B 0.9800 . ?
C23 H23C 0.9800 . ?
C24 H24A 0.9800 . ?
C24 H24B 0.9800 . ?
C24 H24C 0.9800 . ?
C25 C26 1.515(9) . ?
C25 C27 1.519(8) . ?
C25 C28 1.530(10) . ?
C26 H26A 0.9800 . ?
C26 H26B 0.9800 . ?
C26 H26C 0.9800 . ?
C27 H27A 0.9800 . ?
C27 H27B 0.9800 . ?
C27 H27C 0.9800 . ?
C28 H28A 0.9800 . ?
C28 H28B 0.9800 . ?
C28 H28C 0.9800 . ?
C29 C30 1.529(8) . ?
C29 C31 1.517(8) . ?
C29 C32 1.522(7) . ?
C30 H30A 0.9800 . ?
C30 H30B 0.9800 . ?
C30 H30C 0.9800 . ?
C31 H31A 0.9800 . ?
C31 H31B 0.9800 . ?
C31 H31C 0.9800 . ?
C32 H32A 0.9800 . ?
C32 H32B 0.9800 . ?
C32 H32C 0.9800 . ?
C33 H33A 0.9900 . ?
C33 H33B 0.9900 . ?
C33 C34 1.483(9) . ?
C34 H34A 0.9900 . ?
C34 H34B 0.9900 . ?
C34 C35 1.499(10) . ?
C35 H35A 0.9900 . ?
C35 H35B 0.9900 . ?
C35 C36 1.466(9) . ?
C36 H36A 0.9900 . ?
C36 H36B 0.9900 . ?

loop_
_geom_torsion_atom_site_label_1
_geom_torsion_atom_site_label_2
_geom_torsion_atom_site_label_3
_geom_torsion_atom_site_label_4
_geom_torsion
_geom_torsion_site_symmetry_1
_geom_torsion_site_symmetry_2
_geom_torsion_site_symmetry_3
_geom_torsion_site_symmetry_4
_geom_torsion_publ_flag
U1 O3 C1 C2 -47.9(7) . . . . ?
U1 O3 C1 C3 -168.1(4) . . . . ?
U1 O3 C1 C4 72.1(7) . . . . ?
U1 O4 C5 C6 -19.4(7) . . . . ?
U1 O4 C5 C7 -137.7(4) . . . . ?
U1 O4 C5 C8 101.2(5) . . . . ?
U1 O5 C9 C10 140.9(4) . . . . ?
U1 O5 C9 C11 20.8(7) . . . . ?
U1 O5 C9 C12 -98.8(5) . . . . ?
U1 O6 C13 C14 -116.0(4) . . . . ?
U1 O6 C13 C15 4.8(6) . . . . ?
U1 O6 C13 C16 126.3(4) . . . . ?
Sm1 U1 O2 Sm2 97.72(14) . . . . ?
Sm1 O4 C5 C6 161.8(4) . . . . ?
Sm1 O4 C5 C7 43.5(6) . . . . ?
Sm1 O4 C5 C8 -77.5(6) . . . . ?
Sm1 O6 C13 C14 4.1(5) . . . . ?
Sm1 O6 C13 C15 124.8(4) . . . . ?
Sm1 O6 C13 C16 -113.7(4) . . . . ?
Sm1 O7 C17 C18 -156.7(17) . . . . ?
Sm1 O7 C17 C19 83(2) . . . . ?
Sm1 O7 C17 C20 -36(2) . . . . ?
Sm1 O9 C25 C26 -107.6(15) . . . . ?
Sm1 O9 C25 C27 13.1(19) . . . . ?
Sm1 O9 C25 C28 132.7(15) . . . . ?
Sm1 O10 C29 C30 -152.6(3) . . . . ?
Sm1 O10 C29 C31 86.9(5) . . . . ?
Sm1 O10 C29 C32 -34.0(5) . . . . ?
Sm2 U1 O2 Sm1 -97.72(14) . . . . ?
Sm2 O5 C9 C10 -54.2(6) . . . . ?
Sm2 O5 C9 C11 -174.3(4) . . . . ?
Sm2 O5 C9 C12 66.1(6) . . . . ?
Sm2 O6 C13 C14 115.8(4) . . . . ?
Sm2 O6 C13 C15 -123.4(4) . . . . ?
Sm2 O6 C13 C16 -2.0(5) . . . . ?
Sm2 O10 C29 C30 28.3(6) . . . . ?
Sm2 O10 C29 C31 -92.2(5) . . . . ?
Sm2 O10 C29 C32 146.9(4) . . . . ?
Sm2 O11 C33 C34 -151.5(5) . . . . ?
Sm2 O11 C36 C35 169.8(5) . . . . ?
O3 U1 O2 Sm1 127.37(13) . . . . ?
O3 U1 O2 Sm2 -134.91(13) . . . . ?
O4 U1 O2 Sm1 26.82(12) . . . . ?
O4 U1 O2 Sm2 124.54(13) . . . . ?
O5 U1 O2 Sm1 -132.37(14) . . . . ?
O5 U1 O2 Sm2 -34.66(12) . . . . ?
O6 U1 O2 Sm1 -54.51(12) . . . . ?
O6 U1 O2 Sm2 43.21(11) . . . . ?
O11 C33 C34 C35 -32.2(9) . . . . ?
C33 O11 C36 C35 -5.7(8) . . . . ?
C33 C34 C35 C36 28.9(10) . . . . ?
C34 C35 C36 O11 -14.9(9) . . . . ?
C36 O11 C33 C34 24.2(8) . . . . ?
